data_4086490
loop_
_publ_author_name
'Patel, Ulhas N.'
'Pandey, Dilip K.'
'Gonnade, Rajesh G.'
'Punji, Benudhar'

_publ_section_title
;
 Synthesis of Quinoline-Based NNN-Pincer Nickel(II) Complexes: A Robust
 and Improved Catalyst System for C--H Bond Alkylation of Azoles with
 Alkyl Halides
;
_journal_issue 11
_journal_name_full Organometallics
_journal_page_first 1785
_journal_paper_doi 10.1021/acs.organomet.6b00201
_journal_volume 35
_journal_year 2016
_chemical_formula_moiety 'C17 H16 Cl N3 Ni'
_chemical_formula_sum 'C17 H16 Cl N3 Ni'
_chemical_formula_weight 356.49
_chemical_name_systematic
;
 ?
;
_space_group_crystal_system triclinic
_space_group_IT_number 2
_space_group_name_Hall '-P 1'
_space_group_name_H-M_alt 'P -1'
_symmetry_space_group_name_Hall '-P 1'
_symmetry_space_group_name_H-M 'P -1'
_atom_sites_solution_hydrogens geom
_audit_creation_method SHELXL-2013
_cell_angle_alpha 68.644(11)
_cell_angle_beta 79.660(12)
_cell_angle_gamma 80.280(14)
_cell_formula_units_Z 4
_cell_length_a 10.267(3)
_cell_length_b 12.072(3)
_cell_length_c 13.731(3)
_cell_measurement_reflns_used 8596
_cell_measurement_temperature 200(2)
_cell_measurement_theta_max 28.69
_cell_measurement_theta_min 2.42
_cell_volume 1549.3(7)
_computing_cell_refinement 'Bruker SAINT'
_computing_data_collection 'Bruker APEX2'
_computing_data_reduction 'Bruker SAINT'
_computing_molecular_graphics 'Bruker SHELXTL'
_computing_publication_material 'Bruker SHELXTL'
_computing_structure_refinement 'SHELXL-2013 (Sheldrick, 2013)'
_computing_structure_solution 'SHELXS-97 (Sheldrick, 2008)'
_diffrn_ambient_temperature 200(2)
_diffrn_measured_fraction_theta_full 0.972
_diffrn_measured_fraction_theta_max 0.999
_diffrn_measurement_device_type 'Bruker APEX-II CCD'
_diffrn_measurement_method '\f and \w scans'
_diffrn_radiation_monochromator graphite
_diffrn_radiation_source 'fine-focus sealed tube'
_diffrn_radiation_type MoK\a
_diffrn_radiation_wavelength 0.71073
_diffrn_reflns_av_R_equivalents 0.0243
_diffrn_reflns_av_unetI/netI 0.0193
_diffrn_reflns_Laue_measured_fraction_full 0.972
_diffrn_reflns_Laue_measured_fraction_max 0.999
_diffrn_reflns_limit_h_max 12
_diffrn_reflns_limit_h_min -12
_diffrn_reflns_limit_k_max 14
_diffrn_reflns_limit_k_min -14
_diffrn_reflns_limit_l_max 16
_diffrn_reflns_limit_l_min -16
_diffrn_reflns_number 25830
_diffrn_reflns_point_group_measured_fraction_full 0.972
_diffrn_reflns_point_group_measured_fraction_max 0.999
_diffrn_reflns_theta_full 25.242
_diffrn_reflns_theta_max 24.999
_diffrn_reflns_theta_min 1.606
_exptl_absorpt_coefficient_mu 1.423
_exptl_absorpt_correction_T_max 0.7639
_exptl_absorpt_correction_T_min 0.5863
_exptl_absorpt_correction_type multi-scan
_exptl_absorpt_process_details SADABS,(BRUKER,2006)
_exptl_crystal_colour RED
_exptl_crystal_density_diffrn 1.528
_exptl_crystal_description BLOCK
_exptl_crystal_F_000 736
_exptl_crystal_size_max 0.420
_exptl_crystal_size_mid 0.330
_exptl_crystal_size_min 0.200
_refine_diff_density_max 0.415
_refine_diff_density_min -0.251
_refine_diff_density_rms 0.046
_refine_ls_extinction_method none
_refine_ls_goodness_of_fit_ref 1.032
_refine_ls_hydrogen_treatment constr
_refine_ls_matrix_type full
_refine_ls_number_parameters 401
_refine_ls_number_reflns 5468
_refine_ls_number_restraints 0
_refine_ls_restrained_S_all 1.032
_refine_ls_R_factor_all 0.0357
_refine_ls_R_factor_gt 0.0296
_refine_ls_shift/su_max 0.001
_refine_ls_shift/su_mean 0.000
_refine_ls_structure_factor_coef Fsqd
_refine_ls_weighting_details 'w=1/[\s^2^(Fo^2^)+(0.0321P)^2^+0.9523P] where P=(Fo^2^+2Fc^2^)/3'
_refine_ls_weighting_scheme calc
_refine_ls_wR_factor_gt 0.0695
_refine_ls_wR_factor_ref 0.0728
_reflns_Friedel_coverage 0.000
_reflns_number_gt 4801
_reflns_number_total 5468
_reflns_threshold_expression 'I > 2\s(I)'
_cod_data_source_file om6b00201_si_002.cif
_cod_data_source_block UNP_E_72_0m
_cod_depositor_comments
;
The following automatic conversions were performed:

'_exptl_absorpt_correction_type' value 'MULTI-SCAN' changed to
'multi-scan' according to
/usr/data/users/saulius/crontab/automatic-downloads/rss-feeds/ACS/lib/dictionaries/cif_core.dic
dictionary named 'cif_core.dic' version 2.4.2 from 2011-04-26.

Automatic conversion script
Id: cif_fix_values 4268 2015-11-12 08:31:59Z antanas 

 Adding full bibliography for 4086490--4086492.cif.
;
_cod_original_cell_volume 1549.2(7)
_cod_database_code 4086490
_shelx_space_group_comment
;
The symmetry employed for this shelxl refinement is uniquely defined
by the following loop, which should always be used as a source of
symmetry information in preference to the above space-group names.
They are only intended as comments.
;
_shelx_estimated_absorpt_t_min 0.586
_shelx_estimated_absorpt_t_max 0.764
_shelxl_version_number 2013-3

loop_
_space_group_symop_operation_xyz
'x, y, z'
'-x, -y, -z'

loop_
_atom_site_label
_atom_site_type_symbol
_atom_site_fract_x
_atom_site_fract_y
_atom_site_fract_z
_atom_site_U_iso_or_equiv
_atom_site_adp_type
_atom_site_occupancy
_atom_site_site_symmetry_order
_atom_site_calc_flag
_atom_site_refinement_flags_posn
_atom_site_refinement_flags_adp
Ni1 Ni 0.62893(3) 0.57649(2) 0.74979(2) 0.03491(9) Uani 1 1 d . .
Ni2 Ni 0.94853(3) 0.00177(2) 0.73807(2) 0.03218(9) Uani 1 1 d . .
Cl1 Cl 0.48454(7) 0.67807(7) 0.64114(5) 0.05970(19) Uani 1 1 d . .
Cl2 Cl 1.08786(7) -0.09846(7) 0.85191(6) 0.0685(2) Uani 1 1 d . .
N1 N 0.75447(17) 0.49755(15) 0.83994(14) 0.0342(4) Uani 1 1 d . .
N2 N 0.54632(17) 0.63710(15) 0.85833(14) 0.0330(4) Uani 1 1 d . .
N3 N 0.7303(2) 0.49525(17) 0.65544(14) 0.0407(4) Uani 1 1 d . .
N4 N 0.83269(16) 0.09309(15) 0.64302(13) 0.0302(4) Uani 1 1 d . .
N5 N 1.08122(17) 0.03619(17) 0.61904(15) 0.0382(4) Uani 1 1 d . .
N6 N 0.79264(18) -0.01609(16) 0.84492(13) 0.0340(4) Uani 1 1 d . .
C1 C 0.7388(2) 0.52275(18) 0.93143(17) 0.0323(5) Uani 1 1 d . .
C2 C 0.8181(2) 0.4884(2) 1.01142(19) 0.0429(6) Uani 1 1 d . .
H2 H 0.8998 0.4390 1.0073 0.051 Uiso 1 1 calc R U
C3 C 0.7783(3) 0.5264(2) 1.09867(19) 0.0457(6) Uani 1 1 d . .
H3 H 0.8354 0.5025 1.1518 0.055 Uiso 1 1 calc R U
C4 C 0.6615(2) 0.5961(2) 1.11064(18) 0.0411(5) Uani 1 1 d . .
H4 H 0.6369 0.6182 1.1717 0.049 Uiso 1 1 calc R U
C5 C 0.5781(2) 0.63457(18) 1.03078(17) 0.0346(5) Uani 1 1 d . .
C6 C 0.4563(2) 0.7087(2) 1.0320(2) 0.0427(6) Uani 1 1 d . .
H6 H 0.4247 0.7348 1.0903 0.051 Uiso 1 1 calc R U
C7 C 0.3845(2) 0.7428(2) 0.9504(2) 0.0470(6) Uani 1 1 d . .
H7 H 0.3018 0.7917 0.9519 0.056 Uiso 1 1 calc R U
C8 C 0.4318(2) 0.7062(2) 0.8642(2) 0.0423(6) Uani 1 1 d . .
H8 H 0.3803 0.7315 0.8073 0.051 Uiso 1 1 calc R U
C9 C 0.6189(2) 0.59964(18) 0.94180(17) 0.0313(5) Uani 1 1 d . .
C10 C 0.8532(2) 0.41992(19) 0.80685(18) 0.0362(5) Uani 1 1 d . .
C11 C 0.9544(2) 0.3423(2) 0.8610(2) 0.0481(6) Uani 1 1 d . .
H11 H 0.9601 0.3363 0.9311 0.058 Uiso 1 1 calc R U
C12 C 1.0466(3) 0.2741(2) 0.8129(2) 0.0565(7) Uani 1 1 d . .
H12 H 1.1160 0.2230 0.8502 0.068 Uiso 1 1 calc R U
C13 C 1.0400(3) 0.2786(2) 0.7129(2) 0.0549(7) Uani 1 1 d . .
H13 H 1.1053 0.2327 0.6805 0.066 Uiso 1 1 calc R U
C14 C 0.9378(3) 0.3504(2) 0.6599(2) 0.0502(6) Uani 1 1 d . .
H14 H 0.9307 0.3524 0.5913 0.060 Uiso 1 1 calc R U
C15 C 0.8453(2) 0.4196(2) 0.70638(18) 0.0391(5) Uani 1 1 d . .
C16 C 0.7785(3) 0.5805(2) 0.54952(19) 0.0543(7) Uani 1 1 d . .
H16A H 0.8425 0.6274 0.5575 0.082 Uiso 1 1 calc R U
H16B H 0.7027 0.6346 0.5182 0.082 Uiso 1 1 calc R U
H16C H 0.8219 0.5354 0.5035 0.082 Uiso 1 1 calc R U
C17 C 0.6429(3) 0.4168(2) 0.6400(2) 0.0549(7) Uani 1 1 d . .
H17A H 0.6930 0.3753 0.5930 0.082 Uiso 1 1 calc R U
H17B H 0.5647 0.4660 0.6086 0.082 Uiso 1 1 calc R U
H17C H 0.6140 0.3578 0.7083 0.082 Uiso 1 1 calc R U
C18 C 0.8909(2) 0.14861(19) 0.54173(16) 0.0341(5) Uani 1 1 d . .
C19 C 0.8374(3) 0.2312(2) 0.45437(18) 0.0475(6) Uani 1 1 d . .
H19 H 0.7450 0.2587 0.4594 0.057 Uiso 1 1 calc R U
C20 C 0.9196(4) 0.2742(3) 0.3582(2) 0.0647(8) Uani 1 1 d . .
H20 H 0.8805 0.3302 0.2992 0.078 Uiso 1 1 calc R U
C21 C 1.0527(4) 0.2393(3) 0.3460(2) 0.0667(9) Uani 1 1 d . .
H21 H 1.1049 0.2703 0.2795 0.080 Uiso 1 1 calc R U
C22 C 1.1126(3) 0.1567(2) 0.4329(2) 0.0517(7) Uani 1 1 d . .
C23 C 1.2496(3) 0.1140(3) 0.4312(3) 0.0691(10) Uani 1 1 d . .
H23 H 1.3088 0.1400 0.3677 0.083 Uiso 1 1 calc R U
C24 C 1.2960(3) 0.0361(3) 0.5199(3) 0.0712(10) Uani 1 1 d . .
H24 H 1.3881 0.0072 0.5184 0.085 Uiso 1 1 calc R U
C25 C 1.2106(2) -0.0026(3) 0.6138(2) 0.0544(7) Uani 1 1 d . .
H25 H 1.2454 -0.0578 0.6752 0.065 Uiso 1 1 calc R U
C26 C 1.0313(2) 0.1136(2) 0.52979(18) 0.0377(5) Uani 1 1 d . .
C27 C 0.6982(2) 0.09762(18) 0.68249(16) 0.0298(4) Uani 1 1 d . .
C28 C 0.5868(2) 0.1488(2) 0.62890(19) 0.0397(5) Uani 1 1 d . .
H28 H 0.5990 0.1892 0.5548 0.048 Uiso 1 1 calc R U
C29 C 0.4597(2) 0.1411(3) 0.6826(2) 0.0527(7) Uani 1 1 d . .
H29 H 0.3857 0.1774 0.6448 0.063 Uiso 1 1 calc R U
C30 C 0.4378(3) 0.0823(3) 0.7891(2) 0.0628(8) Uani 1 1 d . .
H30 H 0.3495 0.0776 0.8249 0.075 Uiso 1 1 calc R U
C31 C 0.5457(2) 0.0299(3) 0.8441(2) 0.0533(7) Uani 1 1 d . .
H31 H 0.5319 -0.0115 0.9180 0.064 Uiso 1 1 calc R U
C32 C 0.6739(2) 0.03799(19) 0.79110(17) 0.0339(5) Uani 1 1 d . .
C33 C 0.8056(2) 0.0498(2) 0.91537(19) 0.0462(6) Uani 1 1 d . .
H33A H 0.8154 0.1338 0.8731 0.069 Uiso 1 1 calc R U
H33B H 0.8841 0.0136 0.9520 0.069 Uiso 1 1 calc R U
H33C H 0.7257 0.0453 0.9673 0.069 Uiso 1 1 calc R U
C34 C 0.7791(3) -0.1442(2) 0.9097(2) 0.0551(7) Uani 1 1 d . .
H34A H 0.7047 -0.1488 0.9663 0.083 Uiso 1 1 calc R U
H34B H 0.8616 -0.1817 0.9403 0.083 Uiso 1 1 calc R U
H34C H 0.7620 -0.1861 0.8649 0.083 Uiso 1 1 calc R U

loop_
_atom_site_aniso_label
_atom_site_aniso_U_11
_atom_site_aniso_U_22
_atom_site_aniso_U_33
_atom_site_aniso_U_23
_atom_site_aniso_U_13
_atom_site_aniso_U_12
Ni1 0.03825(17) 0.03470(16) 0.03025(16) -0.00547(12) -0.01166(12) -0.00539(12)
Ni2 0.02884(15) 0.03858(16) 0.03006(16) -0.01302(12) -0.00754(11) 0.00041(11)
Cl1 0.0582(4) 0.0729(5) 0.0412(4) -0.0078(3) -0.0255(3) 0.0040(3)
Cl2 0.0533(4) 0.0896(5) 0.0571(4) -0.0213(4) -0.0296(3) 0.0220(4)
N1 0.0344(10) 0.0346(10) 0.0338(10) -0.0109(8) -0.0092(8) -0.0013(8)
N2 0.0323(10) 0.0299(9) 0.0344(10) -0.0048(8) -0.0093(8) -0.0059(8)
N3 0.0509(12) 0.0402(11) 0.0327(10) -0.0109(9) -0.0060(9) -0.0128(9)
N4 0.0305(9) 0.0358(9) 0.0239(9) -0.0088(8) -0.0037(7) -0.0059(7)
N5 0.0296(10) 0.0487(11) 0.0470(12) -0.0298(10) -0.0004(9) -0.0074(8)
N6 0.0403(10) 0.0368(10) 0.0237(9) -0.0081(8) -0.0047(8) -0.0063(8)
C1 0.0335(11) 0.0292(11) 0.0328(12) -0.0064(9) -0.0071(9) -0.0071(9)
C2 0.0394(13) 0.0453(13) 0.0447(14) -0.0148(11) -0.0165(11) 0.0036(10)
C3 0.0524(15) 0.0483(14) 0.0384(13) -0.0110(11) -0.0207(12) -0.0042(12)
C4 0.0485(14) 0.0422(13) 0.0352(13) -0.0135(10) -0.0060(11) -0.0111(11)
C5 0.0352(12) 0.0305(11) 0.0368(12) -0.0075(9) -0.0031(10) -0.0115(9)
C6 0.0406(13) 0.0407(13) 0.0471(14) -0.0168(11) -0.0012(11) -0.0058(10)
C7 0.0359(13) 0.0443(14) 0.0592(16) -0.0184(12) -0.0082(12) 0.0034(11)
C8 0.0359(13) 0.0395(13) 0.0486(14) -0.0092(11) -0.0140(11) -0.0010(10)
C9 0.0305(11) 0.0284(11) 0.0333(12) -0.0045(9) -0.0068(9) -0.0095(9)
C10 0.0366(12) 0.0331(11) 0.0400(13) -0.0121(10) -0.0050(10) -0.0076(9)
C11 0.0474(14) 0.0487(14) 0.0514(15) -0.0211(12) -0.0134(12) 0.0028(12)
C12 0.0474(15) 0.0535(16) 0.073(2) -0.0291(15) -0.0143(14) 0.0071(12)
C13 0.0492(15) 0.0494(15) 0.0717(19) -0.0327(14) 0.0025(14) -0.0042(12)
C14 0.0565(16) 0.0498(15) 0.0514(16) -0.0262(13) 0.0018(13) -0.0144(13)
C15 0.0431(13) 0.0346(12) 0.0411(13) -0.0126(10) -0.0041(11) -0.0103(10)
C16 0.0761(19) 0.0514(15) 0.0319(13) -0.0096(12) -0.0017(13) -0.0139(14)
C17 0.0630(17) 0.0566(16) 0.0557(17) -0.0234(13) -0.0141(14) -0.0190(13)
C18 0.0425(13) 0.0355(12) 0.0272(11) -0.0116(9) -0.0030(10) -0.0120(10)
C19 0.0608(16) 0.0483(14) 0.0304(13) -0.0066(11) -0.0072(11) -0.0131(12)
C20 0.104(3) 0.0584(17) 0.0274(14) -0.0032(12) -0.0033(15) -0.0310(17)
C21 0.097(3) 0.072(2) 0.0366(16) -0.0223(15) 0.0236(16) -0.0500(19)
C22 0.0590(17) 0.0622(17) 0.0483(16) -0.0351(14) 0.0201(13) -0.0376(14)
C23 0.0589(19) 0.095(2) 0.078(2) -0.063(2) 0.0366(17) -0.0482(18)
C24 0.0332(15) 0.111(3) 0.100(3) -0.077(2) 0.0163(16) -0.0236(16)
C25 0.0305(13) 0.0762(19) 0.0759(19) -0.0517(16) -0.0025(13) -0.0044(12)
C26 0.0409(13) 0.0433(13) 0.0377(13) -0.0231(11) 0.0060(10) -0.0188(10)
C27 0.0305(11) 0.0311(11) 0.0314(11) -0.0135(9) -0.0055(9) -0.0052(9)
C28 0.0383(13) 0.0456(13) 0.0384(13) -0.0153(11) -0.0130(10) -0.0028(10)
C29 0.0321(13) 0.0689(18) 0.0672(19) -0.0340(15) -0.0151(12) 0.0005(12)
C30 0.0305(14) 0.099(2) 0.0630(19) -0.0354(17) 0.0033(13) -0.0099(14)
C31 0.0429(14) 0.0778(19) 0.0383(14) -0.0206(13) 0.0073(11) -0.0164(13)
C32 0.0331(11) 0.0399(12) 0.0307(12) -0.0138(10) -0.0033(9) -0.0071(9)
C33 0.0478(14) 0.0629(16) 0.0359(13) -0.0263(12) -0.0069(11) -0.0047(12)
C34 0.0665(18) 0.0426(14) 0.0450(15) -0.0007(12) -0.0052(13) -0.0115(13)

loop_
_atom_type_symbol
_atom_type_description
_atom_type_scat_dispersion_real
_atom_type_scat_dispersion_imag
_atom_type_scat_source
C C 0.0033 0.0016 'International Tables Vol C Tables 4.2.6.8 and 6.1.1.4'
H H 0.0000 0.0000 'International Tables Vol C Tables 4.2.6.8 and 6.1.1.4'
N N 0.0061 0.0033 'International Tables Vol C Tables 4.2.6.8 and 6.1.1.4'
Cl Cl 0.1484 0.1585 'International Tables Vol C Tables 4.2.6.8 and 6.1.1.4'
Ni Ni 0.3393 1.1124 'International Tables Vol C Tables 4.2.6.8 and 6.1.1.4'

loop_
_geom_angle_atom_site_label_1
_geom_angle_atom_site_label_2
_geom_angle_atom_site_label_3
_geom_angle
N1 Ni1 N2 84.77(8)
N1 Ni1 N3 86.32(8)
N2 Ni1 N3 170.77(8)
N1 Ni1 Cl1 177.21(6)
N2 Ni1 Cl1 94.55(6)
N3 Ni1 Cl1 94.46(6)
N4 Ni2 N5 84.79(8)
N4 Ni2 N6 86.02(8)
N5 Ni2 N6 170.77(8)
N4 Ni2 Cl2 177.14(6)
N5 Ni2 Cl2 95.08(7)
N6 Ni2 Cl2 94.06(6)
C1 N1 C10 128.09(18)
C1 N1 Ni1 115.89(14)
C10 N1 Ni1 116.02(14)
C8 N2 C9 118.19(19)
C8 N2 Ni1 129.59(16)
C9 N2 Ni1 112.21(14)
C15 N3 C16 109.65(19)
C15 N3 C17 109.00(18)
C16 N3 C17 108.39(19)
C15 N3 Ni1 108.14(14)
C16 N3 Ni1 112.83(15)
C17 N3 Ni1 108.77(16)
C18 N4 C27 128.26(18)
C18 N4 Ni2 115.65(14)
C27 N4 Ni2 116.08(13)
C25 N5 C26 119.0(2)
C25 N5 Ni2 128.75(19)
C26 N5 Ni2 112.23(14)
C32 N6 C34 109.79(18)
C32 N6 C33 109.14(17)
C34 N6 C33 109.20(18)
C32 N6 Ni2 108.13(13)
C34 N6 Ni2 112.10(15)
C33 N6 Ni2 108.44(14)
N1 C1 C2 131.5(2)
N1 C1 C9 111.83(18)
C2 C1 C9 116.7(2)
C1 C2 C3 120.3(2)
C1 C2 H2 119.8
C3 C2 H2 119.8
C4 C3 C2 123.1(2)
C4 C3 H3 118.5
C2 C3 H3 118.5
C3 C4 C5 118.8(2)
C3 C4 H4 120.6
C5 C4 H4 120.6
C9 C5 C4 118.5(2)
C9 C5 C6 116.8(2)
C4 C5 C6 124.7(2)
C7 C6 C5 120.3(2)
C7 C6 H6 119.9
C5 C6 H6 119.9
C6 C7 C8 119.9(2)
C6 C7 H7 120.1
C8 C7 H7 120.1
N2 C8 C7 122.5(2)
N2 C8 H8 118.7
C7 C8 H8 118.7
N2 C9 C5 122.34(19)
N2 C9 C1 115.08(19)
C5 C9 C1 122.58(19)
N1 C10 C15 113.9(2)
N1 C10 C11 128.9(2)
C15 C10 C11 117.2(2)
C12 C11 C10 120.3(2)
C12 C11 H11 119.9
C10 C11 H11 119.9
C13 C12 C11 121.5(3)
C13 C12 H12 119.3
C11 C12 H12 119.3
C12 C13 C14 119.2(2)
C12 C13 H13 120.4
C14 C13 H13 120.4
C13 C14 C15 120.1(2)
C13 C14 H14 119.9
C15 C14 H14 119.9
C14 C15 C10 121.6(2)
C14 C15 N3 122.9(2)
C10 C15 N3 115.55(19)
N3 C16 H16A 109.5
N3 C16 H16B 109.5
H16A C16 H16B 109.5
N3 C16 H16C 109.5
H16A C16 H16C 109.5
H16B C16 H16C 109.5
N3 C17 H17A 109.5
N3 C17 H17B 109.5
H17A C17 H17B 109.5
N3 C17 H17C 109.5
H17A C17 H17C 109.5
H17B C17 H17C 109.5
N4 C18 C19 131.3(2)
N4 C18 C26 111.55(19)
C19 C18 C26 117.2(2)
C18 C19 C20 120.1(3)
C18 C19 H19 120.0
C20 C19 H19 120.0
C21 C20 C19 122.9(3)
C21 C20 H20 118.6
C19 C20 H20 118.6
C20 C21 C22 119.3(2)
C20 C21 H21 120.3
C22 C21 H21 120.3
C26 C22 C21 118.2(3)
C26 C22 C23 116.7(3)
C21 C22 C23 125.1(3)
C24 C23 C22 119.8(3)
C24 C23 H23 120.1
C22 C23 H23 120.1
C23 C24 C25 120.8(3)
C23 C24 H24 119.6
C25 C24 H24 119.6
N5 C25 C24 121.3(3)
N5 C25 H25 119.3
C24 C25 H25 119.3
N5 C26 C22 122.3(2)
N5 C26 C18 115.42(19)
C22 C26 C18 122.3(2)
N4 C27 C32 113.46(18)
N4 C27 C28 129.5(2)
C32 C27 C28 117.02(19)
C29 C28 C27 120.7(2)
C29 C28 H28 119.7
C27 C28 H28 119.7
C30 C29 C28 121.5(2)
C30 C29 H29 119.2
C28 C29 H29 119.2
C29 C30 C31 119.2(2)
C29 C30 H30 120.4
C31 C30 H30 120.4
C30 C31 C32 119.8(2)
C30 C31 H31 120.1
C32 C31 H31 120.1
C31 C32 C27 121.8(2)
C31 C32 N6 122.4(2)
C27 C32 N6 115.77(18)
N6 C33 H33A 109.5
N6 C33 H33B 109.5
H33A C33 H33B 109.5
N6 C33 H33C 109.5
H33A C33 H33C 109.5
H33B C33 H33C 109.5
N6 C34 H34A 109.5
N6 C34 H34B 109.5
H34A C34 H34B 109.5
N6 C34 H34C 109.5
H34A C34 H34C 109.5
H34B C34 H34C 109.5

loop_
_geom_bond_atom_site_label_1
_geom_bond_atom_site_label_2
_geom_bond_distance
Ni1 N1 1.8441(18)
Ni1 N2 1.8990(18)
Ni1 N3 1.9545(19)
Ni1 Cl1 2.1850(8)
Ni2 N4 1.8438(17)
Ni2 N5 1.8966(19)
Ni2 N6 1.9503(18)
Ni2 Cl2 2.1895(8)
N1 C1 1.373(3)
N1 C10 1.392(3)
N2 C8 1.330(3)
N2 C9 1.375(3)
N3 C15 1.478(3)
N3 C16 1.498(3)
N3 C17 1.499(3)
N4 C18 1.378(3)
N4 C27 1.390(3)
N5 C25 1.330(3)
N5 C26 1.367(3)
N6 C32 1.470(3)
N6 C34 1.493(3)
N6 C33 1.493(3)
C1 C2 1.384(3)
C1 C9 1.430(3)
C2 C3 1.405(3)
C2 H2 0.9500
C3 C4 1.364(3)
C3 H3 0.9500
C4 C5 1.408(3)
C4 H4 0.9500
C5 C9 1.406(3)
C5 C6 1.411(3)
C6 C7 1.352(3)
C6 H6 0.9500
C7 C8 1.391(3)
C7 H7 0.9500
C8 H8 0.9500
C10 C15 1.398(3)
C10 C11 1.397(3)
C11 C12 1.385(3)
C11 H11 0.9500
C12 C13 1.368(4)
C12 H12 0.9500
C13 C14 1.375(4)
C13 H13 0.9500
C14 C15 1.382(3)
C14 H14 0.9500
C16 H16A 0.9800
C16 H16B 0.9800
C16 H16C 0.9800
C17 H17A 0.9800
C17 H17B 0.9800
C17 H17C 0.9800
C18 C19 1.384(3)
C18 C26 1.429(3)
C19 C20 1.405(4)
C19 H19 0.9500
C20 C21 1.360(4)
C20 H20 0.9500
C21 C22 1.409(4)
C21 H21 0.9500
C22 C26 1.408(3)
C22 C23 1.413(4)
C23 C24 1.348(5)
C23 H23 0.9500
C24 C25 1.394(4)
C24 H24 0.9500
C25 H25 0.9500
C27 C32 1.396(3)
C27 C28 1.401(3)
C28 C29 1.379(3)
C28 H28 0.9500
C29 C30 1.369(4)
C29 H29 0.9500
C30 C31 1.383(4)
C30 H30 0.9500
C31 C32 1.386(3)
C31 H31 0.9500
C33 H33A 0.9800
C33 H33B 0.9800
C33 H33C 0.9800
C34 H34A 0.9800
C34 H34B 0.9800
C34 H34C 0.9800

loop_
_geom_torsion_atom_site_label_1
_geom_torsion_atom_site_label_2
_geom_torsion_atom_site_label_3
_geom_torsion_atom_site_label_4
_geom_torsion
N2 Ni1 N1 C1 -4.36(15)
N3 Ni1 N1 C1 178.08(16)
N2 Ni1 N1 C10 175.64(16)
N3 Ni1 N1 C10 -1.92(15)
N1 Ni1 N2 C8 -176.1(2)
Cl1 Ni1 N2 C8 6.65(19)
N1 Ni1 N2 C9 2.78(14)
Cl1 Ni1 N2 C9 -174.50(13)
N5 Ni2 N4 C18 -5.69(14)
N6 Ni2 N4 C18 173.46(15)
N5 Ni2 N4 C27 174.54(15)
N6 Ni2 N4 C27 -6.30(14)
N4 Ni2 N5 C25 -176.9(2)
Cl2 Ni2 N5 C25 5.98(19)
N4 Ni2 N5 C26 4.59(14)
Cl2 Ni2 N5 C26 -172.54(13)
C10 N1 C1 C2 5.9(4)
Ni1 N1 C1 C2 -174.1(2)
C10 N1 C1 C9 -175.13(19)
Ni1 N1 C1 C9 4.9(2)
N1 C1 C2 C3 -179.5(2)
C9 C1 C2 C3 1.5(3)
C1 C2 C3 C4 1.0(4)
C2 C3 C4 C5 -1.7(4)
C3 C4 C5 C9 -0.1(3)
C3 C4 C5 C6 -178.6(2)
C9 C5 C6 C7 0.2(3)
C4 C5 C6 C7 178.7(2)
C5 C6 C7 C8 -1.0(4)
C9 N2 C8 C7 0.9(3)
Ni1 N2 C8 C7 179.73(17)
C6 C7 C8 N2 0.5(4)
C8 N2 C9 C5 -1.8(3)
Ni1 N2 C9 C5 179.16(15)
C8 N2 C9 C1 178.16(18)
Ni1 N2 C9 C1 -0.8(2)
C4 C5 C9 N2 -177.33(19)
C6 C5 C9 N2 1.3(3)
C4 C5 C9 C1 2.7(3)
C6 C5 C9 C1 -178.71(19)
N1 C1 C9 N2 -2.5(3)
C2 C1 C9 N2 176.64(19)
N1 C1 C9 C5 177.50(18)
C2 C1 C9 C5 -3.3(3)
C1 N1 C10 C15 -176.5(2)
Ni1 N1 C10 C15 3.5(2)
C1 N1 C10 C11 5.2(4)
Ni1 N1 C10 C11 -174.8(2)
N1 C10 C11 C12 -178.0(2)
C15 C10 C11 C12 3.7(4)
C10 C11 C12 C13 -1.3(4)
C11 C12 C13 C14 -1.5(4)
C12 C13 C14 C15 1.9(4)
C13 C14 C15 C10 0.6(4)
C13 C14 C15 N3 -177.7(2)
N1 C10 C15 C14 178.1(2)
C11 C10 C15 C14 -3.4(3)
N1 C10 C15 N3 -3.5(3)
C11 C10 C15 N3 175.05(19)
C16 N3 C15 C14 -56.3(3)
C17 N3 C15 C14 62.2(3)
Ni1 N3 C15 C14 -179.68(18)
C16 N3 C15 C10 125.3(2)
C17 N3 C15 C10 -116.2(2)
Ni1 N3 C15 C10 1.9(2)
C27 N4 C18 C19 6.7(4)
Ni2 N4 C18 C19 -173.0(2)
C27 N4 C18 C26 -174.82(18)
Ni2 N4 C18 C26 5.5(2)
N4 C18 C19 C20 -179.7(2)
C26 C18 C19 C20 1.9(3)
C18 C19 C20 C21 -0.6(4)
C19 C20 C21 C22 -0.3(4)
C20 C21 C22 C26 -0.2(4)
C20 C21 C22 C23 -179.4(3)
C26 C22 C23 C24 -0.2(4)
C21 C22 C23 C24 179.0(3)
C22 C23 C24 C25 -0.3(4)
C26 N5 C25 C24 1.4(3)
Ni2 N5 C25 C24 -177.07(18)
C23 C24 C25 N5 -0.3(4)
C25 N5 C26 C22 -1.9(3)
Ni2 N5 C26 C22 176.79(16)
C25 N5 C26 C18 178.54(19)
Ni2 N5 C26 C18 -2.8(2)
C21 C22 C26 N5 -177.9(2)
C23 C22 C26 N5 1.3(3)
C21 C22 C26 C18 1.6(3)
C23 C22 C26 C18 -179.2(2)
N4 C18 C26 N5 -1.6(3)
C19 C18 C26 N5 177.14(19)
N4 C18 C26 C22 178.85(19)
C19 C18 C26 C22 -2.4(3)
C18 N4 C27 C32 -175.39(19)
Ni2 N4 C27 C32 4.3(2)
C18 N4 C27 C28 7.1(3)
Ni2 N4 C27 C28 -173.16(18)
N4 C27 C28 C29 178.3(2)
C32 C27 C28 C29 0.9(3)
C27 C28 C29 C30 -0.9(4)
C28 C29 C30 C31 0.3(4)
C29 C30 C31 C32 0.3(4)
C30 C31 C32 C27 -0.3(4)
C30 C31 C32 N6 -179.8(2)
N4 C27 C32 C31 -178.1(2)
C28 C27 C32 C31 -0.3(3)
N4 C27 C32 N6 1.4(3)
C28 C27 C32 N6 179.24(17)
C34 N6 C32 C31 51.1(3)
C33 N6 C32 C31 -68.6(3)
Ni2 N6 C32 C31 173.62(19)
C34 N6 C32 C27 -128.5(2)
C33 N6 C32 C27 111.9(2)
Ni2 N6 C32 C27 -5.9(2)
